data_7211728
loop_
_publ_author_name
'Ling, Irene'
'Alias, Yatimah'
'Sobolev, Alexandre N.'
'Raston, Colin L.'

_publ_section_title
;
 Calixarene C8-imidazolium interplay as a design strategy for penetrating
 organic bi-layers
;
_journal_issue 2
_journal_name_full CrystEngComm
_journal_page_first 573
_journal_paper_doi 10.1039/b913826a
_journal_volume 12
_journal_year 2010
_chemical_formula_moiety 'C28 H33 Gd O23 S4, C24 H20 P, C12 H23 N2, 7(H2 O)'
_chemical_formula_sum 'C64 H90 Gd N2 O30 P S4'
_chemical_formula_weight 1683.84
_chemical_name_systematic
;
?
;
_space_group_IT_number 2
_symmetry_cell_setting triclinic
_symmetry_Int_Tables_number 2
_symmetry_space_group_name_Hall '-P 1'
_symmetry_space_group_name_H-M 'P -1'
_atom_sites_solution_hydrogens difmap
_atom_sites_solution_primary direct
_atom_sites_solution_secondary difmap
_audit_creation_method SHELXL-97
_cell_angle_alpha 95.725(1)
_cell_angle_beta 108.508(2)
_cell_angle_gamma 102.781(2)
_cell_formula_units_Z 2
_cell_length_a 14.1299(3)
_cell_length_b 15.0607(2)
_cell_length_c 18.9204(3)
_cell_measurement_reflns_used 50226
_cell_measurement_temperature 100(2)
_cell_measurement_theta_max 32.66
_cell_measurement_theta_min 3.24
_cell_volume 3660.09(13)
_computing_cell_refinement
;
CrysAlis RED, Oxford Diffraction Ltd.,
Version 1.171.32.29 (release 10-06-2008 CrysAlis171 .NET)
(compiled Jun 10 2008,16:49:55)
;
_computing_data_collection
;
CrysAlis RED, Oxford Diffraction Ltd.,
Version 1.171.32.29 (release 10-06-2008 CrysAlis171 .NET)
(compiled Jun 10 2008,16:49:55)
;
_computing_data_reduction
;
CrysAlis RED, Oxford Diffraction Ltd.,
Version 1.171.32.29 (release 10-06-2008 CrysAlis171 .NET)
(compiled Jun 10 2008,16:49:55)
;
_computing_molecular_graphics 'X-Seed 2.0 (Barbour, 2001)'
_computing_publication_material 'SHELXL-97 (Sheldrick, 2008)'
_computing_structure_refinement 'SHELXL-97 (Sheldrick, 2008)'
_computing_structure_solution 'SHELXS-97 (Sheldrick, 2008)'
_diffrn_ambient_temperature 100(2)
_diffrn_detector_area_resol_mean 10.4738
_diffrn_measured_fraction_theta_full 0.998
_diffrn_measured_fraction_theta_max 0.929
_diffrn_measurement_device_type 'Oxford Diffraction Gemini-R Ultra, Ruby CCD'
_diffrn_measurement_method '\w scans'
_diffrn_radiation_monochromator graphite
_diffrn_radiation_source 'Enhance (Mo) X-ray Source'
_diffrn_radiation_type MoK\a
_diffrn_radiation_wavelength 0.71073
_diffrn_reflns_av_R_equivalents 0.0395
_diffrn_reflns_av_sigmaI/netI 0.0485
_diffrn_reflns_limit_h_max 21
_diffrn_reflns_limit_h_min -21
_diffrn_reflns_limit_k_max 22
_diffrn_reflns_limit_k_min -22
_diffrn_reflns_limit_l_max 28
_diffrn_reflns_limit_l_min -28
_diffrn_reflns_number 105256
_diffrn_reflns_theta_full 30.00
_diffrn_reflns_theta_max 32.74
_diffrn_reflns_theta_min 3.24
_exptl_absorpt_coefficient_mu 1.128
_exptl_absorpt_correction_T_max 1.00000
_exptl_absorpt_correction_T_min 0.90104
_exptl_absorpt_correction_type multi-scan
_exptl_absorpt_process_details
;
CrysAlis RED, Oxford Diffraction Ltd.,
Version 1.171.32.29 (release 10-06-2008 CrysAlis171 .NET)
(compiled Jun 10 2008,16:49:55)
Empirical absorption correction using spherical harmonics,
implemented in SCALE3 ABSPACK scaling algorithm.
;
_exptl_crystal_colour colorless
_exptl_crystal_density_diffrn 1.528
_exptl_crystal_density_meas ?
_exptl_crystal_description plate
_exptl_crystal_F_000 1742
_exptl_crystal_size_max 0.29
_exptl_crystal_size_mid 0.20
_exptl_crystal_size_min 0.08
_refine_diff_density_max 1.698
_refine_diff_density_min -1.111
_refine_diff_density_rms 0.099
_refine_ls_extinction_method none
_refine_ls_goodness_of_fit_ref 1.006
_refine_ls_hydrogen_treatment constr
_refine_ls_matrix_type full
_refine_ls_number_parameters 919
_refine_ls_number_reflns 25096
_refine_ls_number_restraints 0
_refine_ls_restrained_S_all 1.006
_refine_ls_R_factor_all 0.0468
_refine_ls_R_factor_gt 0.0324
_refine_ls_shift/su_max 0.001
_refine_ls_shift/su_mean 0.000
_refine_ls_structure_factor_coef Fsqd
_refine_ls_weighting_details 'calc w=1/[\s^2^(Fo^2^)+(0.0460P)^2^+0.0000P] where P=(Fo^2^+2Fc^2^)/3'
_refine_ls_weighting_scheme calc
_refine_ls_wR_factor_gt 0.0771
_refine_ls_wR_factor_ref 0.0797
_reflns_number_gt 19965
_reflns_number_total 25096
_reflns_threshold_expression >2sigma(I)
_cod_data_source_file b913826a.txt
_cod_data_source_block 130808h
_cod_depositor_comments
;
The following automatic conversions were performed:

'_exptl_crystal_density_meas' value 'not measured' was changed to '?'
- the value is perceived as not measured.

Automatic conversion script
Id: cif_fix_values 3008 2015-01-20 13:52:24Z robertas 
;
_cod_original_cell_volume 3660.09(11)
_cod_database_code 7211728

loop_
_symmetry_equiv_pos_as_xyz
'x, y, z'
'-x, -y, -z'

loop_
_atom_site_label
_atom_site_type_symbol
_atom_site_fract_x
_atom_site_fract_y
_atom_site_fract_z
_atom_site_U_iso_or_equiv
_atom_site_adp_type
_atom_site_occupancy
_atom_site_symmetry_multiplicity
_atom_site_calc_flag
_atom_site_refinement_flags
_atom_site_disorder_assembly
_atom_site_disorder_group
Gd1 Gd 0.766636(7) 0.181942(6) 0.533158(5) 0.01225(3) Uani 1 1 d . . .
O01W O 0.67548(11) 0.24336(9) 0.60517(9) 0.0207(3) Uani 1 1 d . . .
H01A H 0.6519 0.2245 0.6387 0.031 Uiso 1 1 d . . .
H01B H 0.6416 0.2800 0.5850 0.031 Uiso 1 1 d . . .
O02W O 0.67978(10) 0.05783(8) 0.58074(8) 0.0170(3) Uani 1 1 d . . .
H02A H 0.6226 0.0634 0.5839 0.025 Uiso 1 1 d . . .
H02B H 0.6723 0.0010 0.5648 0.025 Uiso 1 1 d . . .
O03W O 0.90634(10) 0.14882(9) 0.62445(9) 0.0210(3) Uani 1 1 d . . .
H03A H 0.9222 0.0977 0.6266 0.032 Uiso 1 1 d . . .
H03B H 0.9624 0.1919 0.6394 0.032 Uiso 1 1 d . . .
O04W O 0.86229(12) 0.21770(9) 0.45297(9) 0.0251(3) Uani 1 1 d . . .
H04A H 0.9051 0.1895 0.4454 0.038 Uiso 1 1 d . . .
H04B H 0.8802 0.2726 0.4454 0.038 Uiso 1 1 d . . .
O05W O 0.71738(10) 0.30974(8) 0.47835(8) 0.0180(3) Uani 1 1 d . . .
H05A H 0.7623 0.3610 0.5003 0.027 Uiso 1 1 d . . .
H05B H 0.6751 0.3191 0.4383 0.027 Uiso 1 1 d . . .
O06W O 0.60775(10) 0.11993(9) 0.43266(8) 0.0201(3) Uani 1 1 d . . .
H06A H 0.5592 0.1449 0.4140 0.030 Uiso 1 1 d . . .
H06B H 0.5806 0.0623 0.4274 0.030 Uiso 1 1 d . . .
O07W O 0.78190(11) 0.04038(9) 0.46778(8) 0.0198(3) Uani 1 1 d . . .
H07A H 0.8016 0.0461 0.4301 0.030 Uiso 1 1 d . . .
H07B H 0.7832 -0.0134 0.4775 0.030 Uiso 1 1 d . . .
O08W O 0.55213(11) 0.35554(10) 0.55651(8) 0.0218(3) Uani 1 1 d . . .
H08A H 0.5173 0.3383 0.5843 0.033 Uiso 1 1 d . . .
H08B H 0.5094 0.3495 0.5119 0.033 Uiso 1 1 d . . .
O09W O 0.48836(11) 0.06267(9) 0.58741(8) 0.0198(3) Uani 1 1 d . . .
H09A H 0.5150 0.1059 0.6260 0.030 Uiso 1 1 d . . .
H09B H 0.4487 0.0825 0.5523 0.030 Uiso 1 1 d . . .
O10W O 0.64192(11) -0.12465(9) 0.52916(9) 0.0225(3) Uani 1 1 d . . .
H10A H 0.6929 -0.1403 0.5220 0.034 Uiso 1 1 d . . .
H10B H 0.6271 -0.1538 0.5621 0.034 Uiso 1 1 d . . .
O11W O 0.92944(13) 0.38464(10) 0.42563(9) 0.0292(3) Uani 1 1 d . . .
H11A H 0.9586 0.3907 0.4733 0.044 Uiso 1 1 d . . .
H11B H 0.9361 0.4387 0.4151 0.044 Uiso 1 1 d . . .
O12W O 0.90703(13) 0.73168(12) 0.32648(13) 0.0468(5) Uani 1 1 d . . .
H12A H 0.8576 0.7524 0.3311 0.070 Uiso 1 1 d . . .
H12B H 0.9108 0.6878 0.3514 0.070 Uiso 1 1 d . . .
O13W O 0.75737(11) 0.82916(9) 0.32101(9) 0.0242(3) Uani 1 1 d . . .
H13A H 0.7809 0.8873 0.3255 0.036 Uiso 1 1 d . . .
H13B H 0.6938 0.8145 0.2930 0.036 Uiso 1 1 d . . .
O14W O 0.79735(11) 0.86054(10) 0.47711(9) 0.0240(3) Uani 1 1 d . . .
H14A H 0.8584 0.8593 0.5026 0.036 Uiso 1 1 d . . .
H14B H 0.7910 0.8507 0.4306 0.036 Uiso 1 1 d . . .
O1 O 1.06587(14) 0.60035(10) 0.93133(9) 0.0338(4) Uani 1 1 d . . .
H1 H 1.0547 0.6536 0.9335 0.051 Uiso 1 1 calc R . .
C11 C 1.03446(14) 0.55854(12) 0.85769(11) 0.0148(3) Uani 1 1 d . . .
C12 C 1.07039(13) 0.60539(12) 0.80647(11) 0.0134(3) Uani 1 1 d . . .
C13 C 1.04021(14) 0.55998(12) 0.73222(11) 0.0162(4) Uani 1 1 d . . .
H13 H 1.0627 0.5911 0.6968 0.019 Uiso 1 1 calc R . .
C14 C 0.97743(14) 0.46947(13) 0.70892(11) 0.0157(3) Uani 1 1 d . . .
C15 C 0.94296(14) 0.42366(12) 0.75981(11) 0.0155(3) Uani 1 1 d . . .
H15 H 0.9007 0.3617 0.7436 0.019 Uiso 1 1 calc R . .
C16 C 0.96958(13) 0.46745(12) 0.83409(11) 0.0134(3) Uani 1 1 d . . .
S1 S 0.94310(4) 0.41603(3) 0.61397(3) 0.01533(9) Uani 1 1 d . . .
O11 O 0.88733(10) 0.32051(8) 0.60955(8) 0.0170(3) Uani 1 1 d . . .
O12 O 0.87742(11) 0.46448(9) 0.56559(8) 0.0221(3) Uani 1 1 d . . .
O13 O 1.03925(11) 0.42184(10) 0.59948(9) 0.0247(3) Uani 1 1 d . . .
C01 C 1.13903(13) 0.70405(12) 0.82900(11) 0.0145(3) Uani 1 1 d . . .
H011 H 1.1729 0.7191 0.8848 0.017 Uiso 1 1 calc R . .
H012 H 1.1941 0.7085 0.8067 0.017 Uiso 1 1 calc R . .
O2 O 1.01385(10) 0.76021(9) 0.90353(8) 0.0177(3) Uani 1 1 d . . .
H2 H 0.9555 0.7571 0.9083 0.026 Uiso 0.50 1 calc PR A 1
C21 C 1.01775(14) 0.79903(12) 0.84306(10) 0.0133(3) Uani 1 1 d . . .
C22 C 0.96161(14) 0.86445(12) 0.82040(11) 0.0143(3) Uani 1 1 d . . .
C23 C 0.96926(14) 0.90422(12) 0.75888(11) 0.0159(4) Uani 1 1 d . . .
H23 H 0.9321 0.9485 0.7434 0.019 Uiso 1 1 calc R . .
C24 C 1.03034(14) 0.88030(12) 0.71956(11) 0.0143(3) Uani 1 1 d . . .
C25 C 1.08566(14) 0.81509(12) 0.74174(11) 0.0139(3) Uani 1 1 d . . .
H25 H 1.1270 0.7985 0.7144 0.017 Uiso 1 1 calc R . .
C26 C 1.08018(13) 0.77474(11) 0.80349(10) 0.0127(3) Uani 1 1 d . . .
S2 S 1.03896(4) 0.93328(3) 0.64195(3) 0.01755(9) Uani 1 1 d . . .
O21 O 0.97865(15) 0.99976(11) 0.63705(11) 0.0369(4) Uani 1 1 d . . .
O22 O 1.14895(11) 0.97419(9) 0.65724(9) 0.0237(3) Uani 1 1 d . . .
O23 O 0.99509(10) 0.85951(9) 0.57417(8) 0.0200(3) Uani 1 1 d . . .
C02 C 0.89092(15) 0.88686(12) 0.86094(12) 0.0174(4) Uani 1 1 d . . .
H021 H 0.8753 0.9459 0.8497 0.021 Uiso 1 1 calc R . .
H022 H 0.9265 0.8948 0.9164 0.021 Uiso 1 1 calc R . .
O3 O 0.85221(11) 0.74255(10) 0.94386(9) 0.0279(3) Uani 1 1 d . . .
H3 H 0.9100 0.7662 0.9394 0.042 Uiso 0.50 1 calc PR B 2
C31 C 0.77556(14) 0.74227(12) 0.88080(11) 0.0148(3) Uani 1 1 d . . .
C32 C 0.68037(14) 0.67273(12) 0.85693(10) 0.0127(3) Uani 1 1 d . . .
C33 C 0.60580(14) 0.66887(12) 0.78752(11) 0.0151(3) Uani 1 1 d . . .
H33 H 0.5421 0.6220 0.7710 0.018 Uiso 1 1 calc R . .
C34 C 0.62302(14) 0.73267(13) 0.74168(11) 0.0160(3) Uani 1 1 d . . .
C35 C 0.71407(15) 0.80421(12) 0.76680(11) 0.0168(4) Uani 1 1 d . . .
H35 H 0.7243 0.8492 0.7362 0.020 Uiso 1 1 calc R . .
C36 C 0.79011(14) 0.81020(12) 0.83639(11) 0.0148(3) Uani 1 1 d . . .
S3 S 0.53343(4) 0.71808(3) 0.64900(3) 0.01891(9) Uani 1 1 d . . .
O31 O 0.55085(11) 0.80972(11) 0.62777(9) 0.0283(3) Uani 1 1 d . . .
O32 O 0.55663(14) 0.65162(12) 0.60010(9) 0.0366(4) Uani 1 1 d . . .
O33 O 0.43044(11) 0.68581(9) 0.65243(8) 0.0217(3) Uani 1 1 d . . .
C03 C 0.66307(14) 0.59825(12) 0.90373(10) 0.0140(3) Uani 1 1 d . . .
H031 H 0.7081 0.6223 0.9574 0.017 Uiso 1 1 calc R . .
H032 H 0.5902 0.5835 0.9014 0.017 Uiso 1 1 calc R . .
O4 O 0.86928(10) 0.57416(9) 0.94334(8) 0.0199(3) Uani 1 1 d . . .
H4 H 0.8540 0.6252 0.9382 0.030 Uiso 1 1 calc R . .
C41 C 0.78940(14) 0.50353(12) 0.89622(10) 0.0134(3) Uani 1 1 d . . .
C42 C 0.81122(14) 0.42341(12) 0.86846(10) 0.0128(3) Uani 1 1 d . . .
C43 C 0.72958(14) 0.35087(12) 0.81916(10) 0.0133(3) Uani 1 1 d . . .
H43 H 0.7435 0.2963 0.8000 0.016 Uiso 1 1 calc R . .
C44 C 0.62844(14) 0.35769(12) 0.79793(10) 0.0134(3) Uani 1 1 d . . .
C45 C 0.60721(14) 0.43704(12) 0.82647(10) 0.0137(3) Uani 1 1 d . . .
H45 H 0.5376 0.4409 0.8122 0.016 Uiso 1 1 calc R . .
C46 C 0.68645(14) 0.51061(12) 0.87558(10) 0.0130(3) Uani 1 1 d . . .
S4 S 0.52512(3) 0.26773(3) 0.73256(3) 0.01362(8) Uani 1 1 d . . .
O41 O 0.57516(10) 0.19837(9) 0.71146(8) 0.0182(3) Uani 1 1 d . . .
O42 O 0.45419(10) 0.23174(9) 0.77078(8) 0.0197(3) Uani 1 1 d . . .
O43 O 0.47642(10) 0.30807(9) 0.66851(8) 0.0198(3) Uani 1 1 d . . .
C04 C 0.92232(14) 0.41874(12) 0.88663(11) 0.0138(3) Uani 1 1 d . . .
H041 H 0.9243 0.3532 0.8805 0.017 Uiso 1 1 calc R . .
H042 H 0.9634 0.4487 0.9400 0.017 Uiso 1 1 calc R . .
P1 P 0.65700(4) 1.06502(3) 0.91901(3) 0.01435(9) Uani 1 1 d . . .
C111 C 0.62109(15) 1.16697(12) 0.94588(11) 0.0170(4) Uani 1 1 d . . .
C112 C 0.69149(16) 1.25406(13) 0.96554(11) 0.0194(4) Uani 1 1 d . . .
H112 H 0.7588 1.2604 0.9633 0.023 Uiso 1 1 calc R . .
C113 C 0.66311(18) 1.33167(13) 0.98843(12) 0.0238(4) Uani 1 1 d . . .
H113 H 0.7111 1.3911 1.0021 0.029 Uiso 1 1 calc R . .
C114 C 0.56480(18) 1.32217(14) 0.99132(12) 0.0259(4) Uani 1 1 d . . .
H114 H 0.5454 1.3753 1.0067 0.031 Uiso 1 1 calc R . .
C115 C 0.49436(18) 1.23553(15) 0.97192(14) 0.0290(5) Uani 1 1 d . . .
H115 H 0.4270 1.2296 0.9740 0.035 Uiso 1 1 calc R . .
C116 C 0.52212(16) 1.15780(14) 0.94960(13) 0.0240(4) Uani 1 1 d . . .
H116 H 0.4742 1.0984 0.9368 0.029 Uiso 1 1 calc R . .
C121 C 0.71046(14) 1.01771(12) 1.00129(11) 0.0160(3) Uani 1 1 d . . .
C122 C 0.70074(15) 1.04682(13) 1.07051(11) 0.0177(4) Uani 1 1 d . . .
H122 H 0.6670 1.0939 1.0754 0.021 Uiso 1 1 calc R . .
C123 C 0.74094(15) 1.00616(14) 1.13221(12) 0.0222(4) Uani 1 1 d . . .
H123 H 0.7346 1.0255 1.1794 0.027 Uiso 1 1 calc R . .
C124 C 0.79020(16) 0.93763(15) 1.12516(13) 0.0259(4) Uani 1 1 d . . .
H124 H 0.8180 0.9106 1.1677 0.031 Uiso 1 1 calc R . .
C125 C 0.79915(17) 0.90822(15) 1.05643(13) 0.0267(5) Uani 1 1 d . . .
H125 H 0.8322 0.8606 1.0517 0.032 Uiso 1 1 calc R . .
C126 C 0.75990(16) 0.94823(14) 0.99469(12) 0.0221(4) Uani 1 1 d . . .
H126 H 0.7666 0.9284 0.9477 0.027 Uiso 1 1 calc R . .
C131 C 0.54401(14) 0.98225(13) 0.85234(11) 0.0163(4) Uani 1 1 d . . .
C132 C 0.52232(16) 0.88833(13) 0.85763(12) 0.0214(4) Uani 1 1 d . . .
H132 H 0.5654 0.8673 0.8985 0.026 Uiso 1 1 calc R . .
C133 C 0.43685(17) 0.82626(15) 0.80218(14) 0.0281(5) Uani 1 1 d . . .
H133 H 0.4213 0.7624 0.8054 0.034 Uiso 1 1 calc R . .
C134 C 0.37438(16) 0.85616(16) 0.74257(13) 0.0286(5) Uani 1 1 d . . .
H134 H 0.3170 0.8128 0.7046 0.034 Uiso 1 1 calc R . .
C135 C 0.39518(16) 0.94954(16) 0.73789(12) 0.0256(4) Uani 1 1 d . . .
H135 H 0.3513 0.9699 0.6971 0.031 Uiso 1 1 calc R . .
C136 C 0.47976(15) 1.01320(14) 0.79262(12) 0.0204(4) Uani 1 1 d . . .
H136 H 0.4939 1.0771 0.7895 0.025 Uiso 1 1 calc R . .
C141 C 0.75505(14) 1.09323(12) 0.87701(11) 0.0156(3) Uani 1 1 d . . .
C142 C 0.73105(15) 1.07631(13) 0.79884(11) 0.0182(4) Uani 1 1 d . . .
H142 H 0.6620 1.0470 0.7661 0.022 Uiso 1 1 calc R . .
C143 C 0.80937(16) 1.10285(14) 0.76896(12) 0.0216(4) Uani 1 1 d . . .
H143 H 0.7936 1.0919 0.7156 0.026 Uiso 1 1 calc R . .
C144 C 0.91037(16) 1.14534(13) 0.81721(12) 0.0210(4) Uani 1 1 d . . .
H144 H 0.9634 1.1632 0.7966 0.025 Uiso 1 1 calc R . .
C145 C 0.93437(15) 1.16193(14) 0.89500(12) 0.0213(4) Uani 1 1 d . . .
H145 H 1.0035 1.1914 0.9275 0.026 Uiso 1 1 calc R . .
C146 C 0.85741(15) 1.13549(13) 0.92558(11) 0.0189(4) Uani 1 1 d . . .
H146 H 0.8739 1.1459 0.9790 0.023 Uiso 1 1 calc R . .
N1 N 0.76377(13) 0.58707(12) 0.64472(10) 0.0206(3) Uani 1 1 d . . .
N2 N 0.72385(12) 0.60188(11) 0.52735(9) 0.0172(3) Uani 1 1 d . . .
C1 C 0.7588(2) 0.55332(19) 0.71346(14) 0.0369(6) Uani 1 1 d . . .
H1A H 0.7018 0.4969 0.6999 0.055 Uiso 1 1 calc R . .
H1B H 0.7471 0.6008 0.7466 0.055 Uiso 1 1 calc R . .
H1C H 0.8243 0.5396 0.7400 0.055 Uiso 1 1 calc R . .
C2 C 0.69857(15) 0.55029(13) 0.57493(12) 0.0185(4) Uani 1 1 d . . .
H2A H 0.6428 0.4958 0.5612 0.022 Uiso 1 1 calc R . .
C3 C 0.80934(16) 0.67354(14) 0.56886(13) 0.0246(4) Uani 1 1 d . . .
H3A H 0.8447 0.7208 0.5494 0.030 Uiso 1 1 calc R . .
C4 C 0.83347(17) 0.66446(15) 0.64163(13) 0.0263(4) Uani 1 1 d . . .
H4A H 0.8888 0.7044 0.6834 0.032 Uiso 1 1 calc R . .
C5 C 0.66998(16) 0.58472(16) 0.44499(12) 0.0243(4) Uani 1 1 d . . .
H5A H 0.6631 0.6442 0.4289 0.029 Uiso 1 1 calc R . .
H5B H 0.5994 0.5439 0.4326 0.029 Uiso 1 1 calc R . .
C6 C 0.72512(15) 0.54047(14) 0.40099(11) 0.0194(4) Uani 1 1 d . . .
H6A H 0.7266 0.4783 0.4133 0.023 Uiso 1 1 calc R . .
H6B H 0.7976 0.5785 0.4162 0.023 Uiso 1 1 calc R . .
C7 C 0.67124(15) 0.53144(13) 0.31551(11) 0.0191(4) Uani 1 1 d . . .
H7A H 0.5966 0.5009 0.3019 0.023 Uiso 1 1 calc R . .
H7B H 0.6777 0.5942 0.3027 0.023 Uiso 1 1 calc R . .
C8 C 0.71558(16) 0.47644(14) 0.26861(12) 0.0213(4) Uani 1 1 d . . .
H8A H 0.7113 0.4146 0.2830 0.026 Uiso 1 1 calc R . .
H8B H 0.7898 0.5082 0.2815 0.026 Uiso 1 1 calc R . .
C9 C 0.66156(16) 0.46344(14) 0.18296(12) 0.0234(4) Uani 1 1 d . . .
H9A H 0.5870 0.4335 0.1704 0.028 Uiso 1 1 calc R . .
H9B H 0.6900 0.4206 0.1577 0.028 Uiso 1 1 calc R . .
C010 C 0.67228(17) 0.55241(15) 0.15034(13) 0.0250(4) Uani 1 1 d . . .
H101 H 0.6192 0.5404 0.0991 0.030 Uiso 1 1 calc R . .
H102 H 0.6585 0.6003 0.1826 0.030 Uiso 1 1 calc R . .
C011 C 0.77799(19) 0.58955(17) 0.14511(16) 0.0360(6) Uani 1 1 d . . .
H11X H 0.7861 0.5475 0.1051 0.043 Uiso 1 1 calc R . .
H11Y H 0.8317 0.5897 0.1938 0.043 Uiso 1 1 calc R . .
C012 C 0.7956(3) 0.68698(18) 0.12750(17) 0.0501(8) Uani 1 1 d . . .
H12X H 0.8650 0.7070 0.1246 0.075 Uiso 1 1 calc R . .
H12Y H 0.7898 0.7294 0.1677 0.075 Uiso 1 1 calc R . .
H12Z H 0.7436 0.6872 0.0789 0.075 Uiso 1 1 calc R . .

loop_
_atom_site_aniso_label
_atom_site_aniso_U_11
_atom_site_aniso_U_22
_atom_site_aniso_U_33
_atom_site_aniso_U_23
_atom_site_aniso_U_13
_atom_site_aniso_U_12
Gd1 0.01217(4) 0.01185(4) 0.01288(4) 0.00321(3) 0.00444(3) 0.00303(3)
O01W 0.0232(7) 0.0203(6) 0.0273(8) 0.0095(6) 0.0163(6) 0.0097(6)
O02W 0.0172(6) 0.0147(6) 0.0201(7) 0.0052(5) 0.0077(5) 0.0038(5)
O03W 0.0154(6) 0.0152(6) 0.0297(8) 0.0062(6) 0.0028(6) 0.0050(5)
O04W 0.0355(9) 0.0162(6) 0.0351(9) 0.0090(6) 0.0257(7) 0.0082(6)
O05W 0.0171(7) 0.0144(6) 0.0182(7) 0.0053(5) 0.0007(5) 0.0026(5)
O06W 0.0165(7) 0.0167(6) 0.0210(7) 0.0035(5) -0.0001(5) 0.0022(5)
O07W 0.0267(7) 0.0151(6) 0.0234(8) 0.0059(5) 0.0148(6) 0.0072(6)
O08W 0.0201(7) 0.0268(7) 0.0204(7) 0.0055(6) 0.0089(6) 0.0066(6)
O09W 0.0187(7) 0.0167(6) 0.0200(7) -0.0005(5) 0.0042(6) 0.0021(5)
O10W 0.0247(7) 0.0207(7) 0.0270(8) 0.0092(6) 0.0134(6) 0.0070(6)
O11W 0.0413(9) 0.0211(7) 0.0245(8) 0.0077(6) 0.0147(7) 0.0010(7)
O12W 0.0255(9) 0.0392(10) 0.0729(15) 0.0160(10) 0.0105(9) 0.0107(8)
O13W 0.0163(7) 0.0208(7) 0.0304(9) 0.0037(6) 0.0031(6) 0.0026(6)
O14W 0.0203(7) 0.0301(8) 0.0244(8) 0.0114(6) 0.0072(6) 0.0103(6)
O1 0.0570(11) 0.0178(7) 0.0240(8) -0.0030(6) 0.0242(8) -0.0067(7)
C11 0.0132(8) 0.0160(8) 0.0154(9) 0.0035(7) 0.0048(7) 0.0047(7)
C12 0.0088(7) 0.0149(8) 0.0168(9) 0.0046(7) 0.0042(6) 0.0035(6)
C13 0.0136(8) 0.0185(8) 0.0168(9) 0.0052(7) 0.0060(7) 0.0031(7)
C14 0.0136(8) 0.0196(8) 0.0126(8) 0.0030(7) 0.0033(7) 0.0038(7)
C15 0.0125(8) 0.0149(8) 0.0167(9) 0.0035(7) 0.0034(7) 0.0014(7)
C16 0.0077(7) 0.0160(8) 0.0171(9) 0.0058(7) 0.0034(6) 0.0045(6)
S1 0.0145(2) 0.01505(19) 0.0148(2) 0.00219(16) 0.00466(17) 0.00175(16)
O11 0.0162(6) 0.0136(6) 0.0175(7) 0.0017(5) 0.0021(5) 0.0032(5)
O12 0.0291(8) 0.0174(6) 0.0170(7) 0.0044(5) 0.0032(6) 0.0073(6)
O13 0.0178(7) 0.0313(8) 0.0239(8) 0.0008(6) 0.0103(6) 0.0020(6)
C01 0.0096(8) 0.0145(8) 0.0183(9) 0.0043(7) 0.0036(7) 0.0023(6)
O2 0.0179(6) 0.0214(6) 0.0153(7) 0.0042(5) 0.0076(5) 0.0052(5)
C21 0.0118(8) 0.0116(7) 0.0128(8) -0.0009(6) 0.0029(6) -0.0007(6)
C22 0.0129(8) 0.0119(7) 0.0172(9) -0.0008(6) 0.0071(7) 0.0001(6)
C23 0.0155(8) 0.0107(7) 0.0220(10) 0.0026(7) 0.0075(7) 0.0032(7)
C24 0.0152(8) 0.0128(8) 0.0157(9) 0.0036(6) 0.0064(7) 0.0031(7)
C25 0.0133(8) 0.0127(8) 0.0165(9) 0.0017(6) 0.0066(7) 0.0032(6)
C26 0.0091(7) 0.0112(7) 0.0143(8) -0.0003(6) 0.0021(6) -0.0004(6)
S2 0.0224(2) 0.0156(2) 0.0205(2) 0.00849(17) 0.01139(19) 0.00872(18)
O21 0.0597(12) 0.0351(9) 0.0447(11) 0.0271(8) 0.0347(9) 0.0364(9)
O22 0.0252(8) 0.0205(7) 0.0242(8) 0.0045(6) 0.0124(6) -0.0020(6)
O23 0.0172(7) 0.0245(7) 0.0175(7) 0.0061(5) 0.0050(5) 0.0047(5)
C02 0.0168(9) 0.0117(8) 0.0252(10) -0.0015(7) 0.0117(8) 0.0022(7)
O3 0.0174(7) 0.0232(7) 0.0291(9) 0.0097(6) -0.0055(6) -0.0041(6)
C31 0.0149(8) 0.0138(8) 0.0149(9) -0.0005(6) 0.0047(7) 0.0045(7)
C32 0.0134(8) 0.0130(7) 0.0135(8) 0.0022(6) 0.0067(7) 0.0042(6)
C33 0.0132(8) 0.0160(8) 0.0156(9) 0.0023(7) 0.0057(7) 0.0021(7)
C34 0.0166(9) 0.0185(8) 0.0137(9) 0.0032(7) 0.0048(7) 0.0065(7)
C35 0.0195(9) 0.0159(8) 0.0210(10) 0.0061(7) 0.0124(8) 0.0071(7)
C36 0.0154(8) 0.0123(7) 0.0198(9) 0.0010(7) 0.0106(7) 0.0042(7)
S3 0.0199(2) 0.0253(2) 0.0146(2) 0.00789(18) 0.00581(18) 0.01077(19)
O31 0.0212(7) 0.0351(8) 0.0330(9) 0.0220(7) 0.0100(7) 0.0084(6)
O32 0.0438(10) 0.0541(11) 0.0172(8) 0.0019(7) 0.0065(7) 0.0321(9)
O33 0.0190(7) 0.0234(7) 0.0178(7) 0.0062(6) 0.0019(6) 0.0012(6)
C03 0.0127(8) 0.0162(8) 0.0132(8) 0.0030(6) 0.0050(7) 0.0033(7)
O4 0.0152(6) 0.0164(6) 0.0217(7) -0.0029(5) 0.0009(5) 0.0026(5)
C41 0.0129(8) 0.0153(8) 0.0107(8) 0.0045(6) 0.0029(6) 0.0021(6)
C42 0.0122(8) 0.0136(7) 0.0132(8) 0.0063(6) 0.0040(6) 0.0035(6)
C43 0.0138(8) 0.0137(8) 0.0140(8) 0.0052(6) 0.0060(7) 0.0040(6)
C44 0.0128(8) 0.0143(8) 0.0124(8) 0.0041(6) 0.0043(7) 0.0017(6)
C45 0.0115(8) 0.0164(8) 0.0139(8) 0.0052(7) 0.0049(7) 0.0035(6)
C46 0.0138(8) 0.0146(8) 0.0113(8) 0.0048(6) 0.0053(6) 0.0027(6)
S4 0.01102(19) 0.01510(19) 0.0129(2) 0.00199(16) 0.00299(16) 0.00176(16)
O41 0.0164(6) 0.0163(6) 0.0203(7) -0.0003(5) 0.0052(5) 0.0045(5)
O42 0.0147(6) 0.0216(7) 0.0202(7) 0.0029(5) 0.0073(5) -0.0014(5)
O43 0.0172(7) 0.0259(7) 0.0143(7) 0.0049(5) 0.0021(5) 0.0065(6)
C04 0.0127(8) 0.0140(8) 0.0145(8) 0.0061(6) 0.0037(7) 0.0033(6)
P1 0.0138(2) 0.0156(2) 0.0124(2) 0.00129(17) 0.00378(17) 0.00313(17)
C111 0.0174(9) 0.0172(8) 0.0157(9) 0.0030(7) 0.0051(7) 0.0044(7)
C112 0.0227(10) 0.0204(9) 0.0153(9) 0.0060(7) 0.0074(8) 0.0036(8)
C113 0.0361(12) 0.0166(9) 0.0190(10) 0.0050(7) 0.0109(9) 0.0054(8)
C114 0.0372(12) 0.0225(10) 0.0204(10) 0.0034(8) 0.0087(9) 0.0150(9)
C115 0.0249(11) 0.0310(11) 0.0338(13) 0.0018(9) 0.0120(10) 0.0121(9)
C116 0.0198(10) 0.0223(9) 0.0276(11) 0.0001(8) 0.0078(8) 0.0036(8)
C121 0.0148(8) 0.0178(8) 0.0142(9) 0.0023(7) 0.0042(7) 0.0036(7)
C122 0.0175(9) 0.0185(8) 0.0153(9) 0.0011(7) 0.0061(7) 0.0013(7)
C123 0.0197(9) 0.0271(10) 0.0138(9) 0.0033(8) 0.0045(7) -0.0031(8)
C124 0.0206(10) 0.0313(11) 0.0225(11) 0.0131(9) 0.0030(8) 0.0035(8)
C125 0.0242(11) 0.0290(11) 0.0302(12) 0.0109(9) 0.0083(9) 0.0130(9)
C126 0.0230(10) 0.0269(10) 0.0203(10) 0.0066(8) 0.0096(8) 0.0103(8)
C131 0.0135(8) 0.0191(8) 0.0153(9) -0.0006(7) 0.0060(7) 0.0026(7)
C132 0.0209(10) 0.0192(9) 0.0236(10) 0.0021(8) 0.0080(8) 0.0047(8)
C133 0.0263(11) 0.0203(10) 0.0342(13) -0.0058(9) 0.0139(10) -0.0007(8)
C134 0.0160(9) 0.0347(12) 0.0270(12) -0.0117(9) 0.0070(8) -0.0006(9)
C135 0.0178(10) 0.0383(12) 0.0180(10) -0.0005(9) 0.0037(8) 0.0085(9)
C136 0.0166(9) 0.0251(10) 0.0179(10) 0.0032(8) 0.0047(7) 0.0048(8)
C141 0.0149(8) 0.0173(8) 0.0138(9) 0.0027(7) 0.0044(7) 0.0038(7)
C142 0.0160(9) 0.0222(9) 0.0150(9) 0.0036(7) 0.0032(7) 0.0056(7)
C143 0.0211(10) 0.0281(10) 0.0169(10) 0.0058(8) 0.0071(8) 0.0079(8)
C144 0.0189(9) 0.0232(9) 0.0242(11) 0.0075(8) 0.0102(8) 0.0069(8)
C145 0.0131(9) 0.0234(9) 0.0225(10) 0.0035(8) 0.0024(8) 0.0013(7)
C146 0.0171(9) 0.0215(9) 0.0140(9) 0.0011(7) 0.0021(7) 0.0027(7)
N1 0.0220(8) 0.0277(9) 0.0175(8) 0.0090(7) 0.0081(7) 0.0134(7)
N2 0.0156(7) 0.0211(8) 0.0151(8) 0.0048(6) 0.0043(6) 0.0061(6)
C1 0.0452(15) 0.0582(16) 0.0287(13) 0.0251(12) 0.0229(11) 0.0342(13)
C2 0.0165(9) 0.0191(9) 0.0210(10) 0.0043(7) 0.0084(8) 0.0041(7)
C3 0.0217(10) 0.0191(9) 0.0280(11) 0.0049(8) 0.0063(9) -0.0012(8)
C4 0.0220(10) 0.0251(10) 0.0250(11) 0.0004(8) 0.0017(9) 0.0041(8)
C5 0.0195(10) 0.0402(12) 0.0152(10) 0.0062(8) 0.0041(8) 0.0140(9)
C6 0.0168(9) 0.0249(9) 0.0167(9) 0.0046(7) 0.0051(7) 0.0070(8)
C7 0.0164(9) 0.0225(9) 0.0173(9) 0.0035(7) 0.0047(7) 0.0049(7)
C8 0.0213(10) 0.0244(9) 0.0183(10) 0.0039(8) 0.0065(8) 0.0070(8)
C9 0.0196(10) 0.0277(10) 0.0202(10) 0.0030(8) 0.0058(8) 0.0032(8)
C010 0.0232(10) 0.0333(11) 0.0199(10) 0.0056(9) 0.0070(8) 0.0108(9)
C011 0.0301(12) 0.0350(12) 0.0451(16) 0.0141(11) 0.0160(11) 0.0058(10)
C012 0.064(2) 0.0365(14) 0.0361(16) 0.0133(12) 0.0106(14) -0.0054(13)

loop_
_atom_type_symbol
_atom_type_description
_atom_type_scat_dispersion_real
_atom_type_scat_dispersion_imag
_atom_type_scat_source
C C 0.0033 0.0016 'International Tables Vol C Tables 4.2.6.8 and 6.1.1.4'
H H 0.0000 0.0000 'International Tables Vol C Tables 4.2.6.8 and 6.1.1.4'
N N 0.0061 0.0033 'International Tables Vol C Tables 4.2.6.8 and 6.1.1.4'
O O 0.0106 0.0060 'International Tables Vol C Tables 4.2.6.8 and 6.1.1.4'
P P 0.1023 0.0942 'International Tables Vol C Tables 4.2.6.8 and 6.1.1.4'
S S 0.1246 0.1234 'International Tables Vol C Tables 4.2.6.8 and 6.1.1.4'
Gd Gd -0.1653 3.9035 'International Tables Vol C Tables 4.2.6.8 and 6.1.1.4'

loop_
_geom_angle_atom_site_label_1
_geom_angle_atom_site_label_2
_geom_angle_atom_site_label_3
_geom_angle
O06W Gd1 O04W 94.24(5)
O06W Gd1 O03W 145.95(4)
O04W Gd1 O03W 92.74(5)
O06W Gd1 O11 144.68(4)
O04W Gd1 O11 81.27(5)
O03W Gd1 O11 69.36(4)
O06W Gd1 O01W 88.72(5)
O04W Gd1 O01W 143.86(5)
O03W Gd1 O01W 104.68(5)
O11 Gd1 O01W 75.90(5)
O06W Gd1 O05W 72.98(4)
O04W Gd1 O05W 73.28(5)
O03W Gd1 O05W 140.64(4)
O11 Gd1 O05W 72.18(4)
O01W Gd1 O05W 73.24(5)
O06W Gd1 O02W 77.43(5)
O04W Gd1 O02W 144.46(5)
O03W Gd1 O02W 77.63(5)
O11 Gd1 O02W 124.77(5)
O01W Gd1 O02W 71.22(4)
O05W Gd1 O02W 133.65(5)
O06W Gd1 O07W 74.11(5)
O04W Gd1 O07W 69.58(5)
O03W Gd1 O07W 77.28(5)
O11 Gd1 O07W 134.12(5)
O01W Gd1 O07W 144.64(5)
O05W Gd1 O07W 127.44(5)
O02W Gd1 O07W 74.93(4)
Gd1 O01W H01A 133.4
Gd1 O01W H01B 115.4
H01A O01W H01B 107.6
Gd1 O02W H02A 114.0
Gd1 O02W H02B 122.9
H02A O02W H02B 107.9
Gd1 O03W H03A 128.4
Gd1 O03W H03B 114.2
H03A O03W H03B 107.6
Gd1 O04W H04A 125.2
Gd1 O04W H04B 121.4
H04A O04W H04B 107.7
Gd1 O05W H05A 111.8
Gd1 O05W H05B 139.0
H05A O05W H05B 107.7
Gd1 O06W H06A 129.7
Gd1 O06W H06B 115.9
H06A O06W H06B 107.7
Gd1 O07W H07A 115.8
Gd1 O07W H07B 135.6
H07A O07W H07B 107.5
H08A O08W H08B 107.4
H09A O09W H09B 107.3
H10A O10W H10B 107.4
H11A O11W H11B 107.3
H12A O12W H12B 107.2
H13A O13W H13B 107.6
H14A O14W H14B 107.0
C11 O1 H1 109.5
O1 C11 C16 119.56(16)
O1 C11 C12 119.63(16)
C16 C11 C12 120.76(17)
C13 C12 C11 118.56(16)
C13 C12 C01 118.81(16)
C11 C12 C01 122.62(17)
C12 C13 C14 120.90(17)
C12 C13 H13 119.6
C14 C13 H13 119.6
C15 C14 C13 120.16(18)
C15 C14 S1 121.51(14)
C13 C14 S1 118.33(14)
C16 C15 C14 120.63(17)
C16 C15 H15 119.7
C14 C15 H15 119.7
C15 C16 C11 118.96(17)
C15 C16 C04 119.41(16)
C11 C16 C04 121.50(17)
O13 S1 O12 112.31(9)
O13 S1 O11 112.04(8)
O12 S1 O11 111.77(8)
O13 S1 C14 106.81(9)
O12 S1 C14 108.36(9)
O11 S1 C14 105.10(8)
S1 O11 Gd1 147.90(9)
C26 C01 C12 113.08(14)
C26 C01 H011 109.0
C12 C01 H011 109.0
C26 C01 H012 109.0
C12 C01 H012 109.0
H011 C01 H012 107.8
C21 O2 H2 109.5
O2 C21 C26 118.94(16)
O2 C21 C22 120.66(16)
C26 C21 C22 120.39(17)
C23 C22 C21 118.94(17)
C23 C22 C02 120.97(17)
C21 C22 C02 120.03(17)
C22 C23 C24 120.90(17)
C22 C23 H23 119.5
C24 C23 H23 119.5
C23 C24 C25 120.21(17)
C23 C24 S2 119.54(14)
C25 C24 S2 120.24(14)
C26 C25 C24 120.15(17)
C26 C25 H25 119.9
C24 C25 H25 119.9
C25 C26 C21 119.39(16)
C25 C26 C01 121.50(16)
C21 C26 C01 119.10(16)
O21 S2 O22 114.12(10)
O21 S2 O23 111.66(10)
O22 S2 O23 110.46(8)
O21 S2 C24 106.31(9)
O22 S2 C24 106.81(9)
O23 S2 C24 107.02(8)
C22 C02 C36 111.16(15)
C22 C02 H021 109.4
C36 C02 H021 109.4
C22 C02 H022 109.4
C36 C02 H022 109.4
H021 C02 H022 108.0
C31 O3 H3 109.5
O3 C31 C36 119.78(17)
O3 C31 C32 120.53(16)
C36 C31 C32 119.67(17)
C33 C32 C31 119.24(16)
C33 C32 C03 119.96(16)
C31 C32 C03 120.62(16)
C32 C33 C34 120.82(17)
C32 C33 H33 119.6
C34 C33 H33 119.6
C33 C34 C35 120.08(18)
C33 C34 S3 119.78(14)
C35 C34 S3 119.99(14)
C36 C35 C34 120.36(17)
C36 C35 H35 119.8
C34 C35 H35 119.8
C35 C36 C31 119.59(17)
C35 C36 C02 119.22(17)
C31 C36 C02 121.07(17)
O33 S3 O32 112.52(10)
O33 S3 O31 112.15(9)
O32 S3 O31 111.24(10)
O33 S3 C34 107.25(9)
O32 S3 C34 107.63(9)
O31 S3 C34 105.60(9)
C46 C03 C32 111.92(15)
C46 C03 H031 109.2
C32 C03 H031 109.2
C46 C03 H032 109.2
C32 C03 H032 109.2
H031 C03 H032 107.9
C41 O4 H4 109.5
O4 C41 C42 118.60(16)
O4 C41 C46 120.65(16)
C42 C41 C46 120.75(16)
C43 C42 C41 118.96(16)
C43 C42 C04 120.41(16)
C41 C42 C04 120.45(16)
C44 C43 C42 120.65(16)
C44 C43 H43 119.7
C42 C43 H43 119.7
C43 C44 C45 120.07(16)
C43 C44 S4 120.85(14)
C45 C44 S4 119.07(14)
C46 C45 C44 120.88(17)
C46 C45 H45 119.6
C44 C45 H45 119.6
C45 C46 C41 118.69(16)
C45 C46 C03 120.48(16)
C41 C46 C03 120.78(16)
O43 S4 O42 112.23(8)
O43 S4 O41 112.18(8)
O42 S4 O41 112.27(8)
O43 S4 C44 106.92(8)
O42 S4 C44 108.06(8)
O41 S4 C44 104.65(8)
C42 C04 C16 110.28(14)
C42 C04 H041 109.6
C16 C04 H041 109.6
C42 C04 H042 109.6
C16 C04 H042 109.6
H041 C04 H042 108.1
C121 P1 C131 110.55(9)
C121 P1 C111 109.90(9)
C131 P1 C111 108.67(9)
C121 P1 C141 107.35(9)
C131 P1 C141 109.92(9)
C111 P1 C141 110.44(9)
C112 C111 C116 119.89(18)
C112 C111 P1 120.88(15)
C116 C111 P1 119.19(14)
C113 C112 C111 119.91(19)
C113 C112 H112 120.0
C111 C112 H112 120.0
C114 C113 C112 119.87(19)
C114 C113 H113 120.1
C112 C113 H113 120.1
C113 C114 C115 120.47(19)
C113 C114 H114 119.8
C115 C114 H114 119.8
C116 C115 C114 120.1(2)
C116 C115 H115 120.0
C114 C115 H115 120.0
C115 C116 C111 119.76(19)
C115 C116 H116 120.1
C111 C116 H116 120.1
C126 C121 C122 119.85(18)
C126 C121 P1 118.69(15)
C122 C121 P1 121.43(14)
C123 C122 C121 119.32(18)
C123 C122 H122 120.3
C121 C122 H122 120.3
C124 C123 C122 120.4(2)
C124 C123 H123 119.8
C122 C123 H123 119.8
C123 C124 C125 120.3(2)
C123 C124 H124 119.8
C125 C124 H124 119.8
C126 C125 C124 119.9(2)
C126 C125 H125 120.0
C124 C125 H125 120.0
C125 C126 C121 120.2(2)
C125 C126 H126 119.9
C121 C126 H126 119.9
C136 C131 C132 120.40(18)
C136 C131 P1 118.28(14)
C132 C131 P1 121.27(15)
C133 C132 C131 119.0(2)
C133 C132 H132 120.5
C131 C132 H132 120.5
C134 C133 C132 120.8(2)
C134 C133 H133 119.6
C132 C133 H133 119.6
C133 C134 C135 120.2(2)
C133 C134 H134 119.9
C135 C134 H134 119.9
C136 C135 C134 120.3(2)
C136 C135 H135 119.8
C134 C135 H135 119.8
C135 C136 C131 119.32(19)
C135 C136 H136 120.3
C131 C136 H136 120.3
C142 C141 C146 120.34(18)
C142 C141 P1 121.68(14)
C146 C141 P1 117.96(15)
C141 C142 C143 119.43(18)
C141 C142 H142 120.3
C143 C142 H142 120.3
C144 C143 C142 120.01(19)
C144 C143 H143 120.0
C142 C143 H143 120.0
C145 C144 C143 120.59(19)
C145 C144 H144 119.7
C143 C144 H144 119.7
C144 C145 C146 120.06(18)
C144 C145 H145 120.0
C146 C145 H145 120.0
C145 C146 C141 119.56(18)
C145 C146 H146 120.2
C141 C146 H146 120.2
C2 N1 C4 108.37(17)
C2 N1 C1 125.7(2)
C4 N1 C1 125.9(2)
C2 N2 C3 107.93(17)
C2 N2 C5 125.74(17)
C3 N2 C5 126.32(17)
N1 C1 H1A 109.5
N1 C1 H1B 109.5
H1A C1 H1B 109.5
N1 C1 H1C 109.5
H1A C1 H1C 109.5
H1B C1 H1C 109.5
N1 C2 N2 108.92(17)
N1 C2 H2A 125.5
N2 C2 H2A 125.5
C4 C3 N2 107.39(18)
C4 C3 H3A 126.3
N2 C3 H3A 126.3
C3 C4 N1 107.38(19)
C3 C4 H4A 126.3
N1 C4 H4A 126.3
N2 C5 C6 113.09(16)
N2 C5 H5A 109.0
C6 C5 H5A 109.0
N2 C5 H5B 109.0
C6 C5 H5B 109.0
H5A C5 H5B 107.8
C5 C6 C7 111.21(16)
C5 C6 H6A 109.4
C7 C6 H6A 109.4
C5 C6 H6B 109.4
C7 C6 H6B 109.4
H6A C6 H6B 108.0
C8 C7 C6 113.12(16)
C8 C7 H7A 109.0
C6 C7 H7A 109.0
C8 C7 H7B 109.0
C6 C7 H7B 109.0
H7A C7 H7B 107.8
C7 C8 C9 114.62(17)
C7 C8 H8A 108.6
C9 C8 H8A 108.6
C7 C8 H8B 108.6
C9 C8 H8B 108.6
H8A C8 H8B 107.6
C8 C9 C010 115.05(17)
C8 C9 H9A 108.5
C010 C9 H9A 108.5
C8 C9 H9B 108.5
C010 C9 H9B 108.5
H9A C9 H9B 107.5
C011 C010 C9 113.46(18)
C011 C010 H101 108.9
C9 C010 H101 108.9
C011 C010 H102 108.9
C9 C010 H102 108.9
H101 C010 H102 107.7
C010 C011 C012 113.3(2)
C010 C011 H11X 108.9
C012 C011 H11X 108.9
C010 C011 H11Y 108.9
C012 C011 H11Y 108.9
H11X C011 H11Y 107.7
C011 C012 H12X 109.5
C011 C012 H12Y 109.5
H12X C012 H12Y 109.5
C011 C012 H12Z 109.5
H12X C012 H12Z 109.5
H12Y C012 H12Z 109.5

loop_
_geom_bond_atom_site_label_1
_geom_bond_atom_site_label_2
_geom_bond_distance
Gd1 O06W 2.3529(14)
Gd1 O04W 2.3583(14)
Gd1 O03W 2.3605(14)
Gd1 O11 2.3689(13)
Gd1 O01W 2.4002(14)
Gd1 O05W 2.4077(12)
Gd1 O02W 2.4152(13)
Gd1 O07W 2.4431(13)
O01W H01A 0.8501
O01W H01B 0.8500
O02W H02A 0.8500
O02W H02B 0.8500
O03W H03A 0.8500
O03W H03B 0.8500
O04W H04A 0.8500
O04W H04B 0.8500
O05W H05A 0.8500
O05W H05B 0.8500
O06W H06A 0.8500
O06W H06B 0.8500
O07W H07A 0.8500
O07W H07B 0.8500
O08W H08A 0.8500
O08W H08B 0.8499
O09W H09A 0.8500
O09W H09B 0.8500
O10W H10A 0.8501
O10W H10B 0.8500
O11W H11A 0.8499
O11W H11B 0.8501
O12W H12A 0.8500
O12W H12B 0.8499
O13W H13A 0.8500
O13W H13B 0.8500
O14W H14A 0.8500
O14W H14B 0.8500
O1 C11 1.358(2)
O1 H1 0.8500
C11 C16 1.408(2)
C11 C12 1.409(3)
C12 C13 1.386(3)
C12 C01 1.518(2)
C13 C14 1.392(3)
C13 H13 0.9500
C14 C15 1.386(3)
C14 S1 1.7594(19)
C15 C16 1.386(3)
C15 H15 0.9500
C16 C04 1.524(2)
S1 O13 1.4551(15)
S1 O12 1.4578(14)
S1 O11 1.4594(13)
C01 C26 1.516(2)
C01 H011 0.9900
C01 H012 0.9900
O2 C21 1.347(2)
O2 H2 0.8500
C21 C26 1.407(2)
C21 C22 1.413(3)
C22 C23 1.384(3)
C22 C02 1.511(3)
C23 C24 1.386(3)
C23 H23 0.9500
C24 C25 1.402(2)
C24 S2 1.7640(19)
C25 C26 1.385(3)
C25 H25 0.9500
S2 O21 1.4434(15)
S2 O22 1.4607(15)
S2 O23 1.4729(15)
C02 C36 1.524(3)
C02 H021 0.9900
C02 H022 0.9900
O3 C31 1.332(2)
O3 H3 0.8500
C31 C36 1.408(3)
C31 C32 1.417(3)
C32 C33 1.385(3)
C32 C03 1.522(2)
C33 C34 1.390(3)
C33 H33 0.9500
C34 C35 1.392(3)
C34 S3 1.7653(19)
C35 C36 1.390(3)
C35 H35 0.9500
S3 O33 1.4530(15)
S3 O32 1.4555(16)
S3 O31 1.4662(15)
C03 C46 1.516(2)
C03 H031 0.9900
C03 H032 0.9900
O4 C41 1.357(2)
O4 H4 0.8500
C41 C42 1.403(2)
C41 C46 1.413(2)
C42 C43 1.397(2)
C42 C04 1.516(2)
C43 C44 1.387(2)
C43 H43 0.9500
C44 C45 1.394(2)
C44 S4 1.7723(18)
C45 C46 1.389(2)
C45 H45 0.9500
S4 O43 1.4538(14)
S4 O42 1.4558(14)
S4 O41 1.4743(14)
C04 H041 0.9900
C04 H042 0.9900
P1 C121 1.7930(19)
P1 C131 1.7947(19)
P1 C111 1.7962(19)
P1 C141 1.7993(19)
C111 C112 1.392(3)
C111 C116 1.400(3)
C112 C113 1.390(3)
C112 H112 0.9500
C113 C114 1.384(3)
C113 H113 0.9500
C114 C115 1.388(3)
C114 H114 0.9500
C115 C116 1.383(3)
C115 H115 0.9500
C116 H116 0.9500
C121 C126 1.397(3)
C121 C122 1.397(3)
C122 C123 1.391(3)
C122 H122 0.9500
C123 C124 1.384(3)
C123 H123 0.9500
C124 C125 1.385(3)
C124 H124 0.9500
C125 C126 1.383(3)
C125 H125 0.9500
C126 H126 0.9500
C131 C136 1.400(3)
C131 C132 1.400(3)
C132 C133 1.391(3)
C132 H132 0.9500
C133 C134 1.378(3)
C133 H133 0.9500
C134 C135 1.389(3)
C134 H134 0.9500
C135 C136 1.389(3)
C135 H135 0.9500
C136 H136 0.9500
C141 C142 1.391(3)
C141 C146 1.405(3)
C142 C143 1.397(3)
C142 H142 0.9500
C143 C144 1.390(3)
C143 H143 0.9500
C144 C145 1.384(3)
C144 H144 0.9500
C145 C146 1.389(3)
C145 H145 0.9500
C146 H146 0.9500
N1 C2 1.325(3)
N1 C4 1.369(3)
N1 C1 1.459(3)
N2 C2 1.328(2)
N2 C3 1.376(3)
N2 C5 1.468(3)
C1 H1A 0.9800
C1 H1B 0.9800
C1 H1C 0.9800
C2 H2A 0.9500
C3 C4 1.338(3)
C3 H3A 0.9500
C4 H4A 0.9500
C5 C6 1.508(3)
C5 H5A 0.9900
C5 H5B 0.9900
C6 C7 1.530(3)
C6 H6A 0.9900
C6 H6B 0.9900
C7 C8 1.517(3)
C7 H7A 0.9900
C7 H7B 0.9900
C8 C9 1.527(3)
C8 H8A 0.9900
C8 H8B 0.9900
C9 C010 1.528(3)
C9 H9A 0.9900
C9 H9B 0.9900
C010 C011 1.513(3)
C010 H101 0.9900
C010 H102 0.9900
C011 C012 1.522(3)
C011 H11X 0.9900
C011 H11Y 0.9900
C012 H12X 0.9800
C012 H12Y 0.9800
C012 H12Z 0.9800

loop_
_geom_hbond_atom_site_label_D
_geom_hbond_atom_site_label_H
_geom_hbond_atom_site_label_A
_geom_hbond_distance_DH
_geom_hbond_distance_HA
_geom_hbond_distance_DA
_geom_hbond_angle_DHA
_geom_hbond_site_symmetry_A
O1 H1 O2 0.85 1.90 2.721(2) 161.3 .
O2 H2 O3 0.85 1.77 2.598(2) 163.4 .
O3 H3 O2 0.85 1.82 2.598(2) 152.0 .
O4 H4 O3 0.85 1.77 2.5994(19) 166.3 .
O01W H01A O41 0.85 2.02 2.8582(19) 167.3 .
O01W H01B O08W 0.85 1.87 2.7082(19) 167.0 .
O02W H02A O09W 0.85 1.92 2.7639(19) 174.2 .
O02W H02B O10W 0.85 1.85 2.6971(19) 174.2 .
O03W H03A O21 0.85 1.82 2.6660(19) 170.4 1_545
O03W H03B O12W 0.85 1.82 2.659(2) 170.3 2_766
O04W H04A O23 0.85 1.85 2.693(2) 173.4 2_766
O04W H04B O11W 0.85 1.80 2.6466(19) 173.3 .
O05W H05A O12 0.85 1.95 2.7929(19) 168.6 .
O05W H05B O33 0.85 1.86 2.7026(19) 168.4 2_666
O06W H06A O31 0.85 1.82 2.668(2) 176.0 2_666
O06W H06B O09W 0.85 1.87 2.7135(18) 175.8 2_656
O07W H07A O22 0.85 2.01 2.839(2) 165.0 2_766
O07W H07B O14W 0.85 1.95 2.7834(19) 165.2 1_545
O08W H08A O43 0.85 1.92 2.748(2) 164.0 .
O08W H08B O32 0.85 2.02 2.850(2) 164.4 2_666
O09W H09A O41 0.85 1.85 2.7011(19) 178.5 .
O09W H09B O10W 0.85 1.93 2.778(2) 178.5 2_656
O10W H10A O14W 0.85 1.92 2.718(2) 155.6 1_545
O10W H10B O31 0.85 1.93 2.728(2) 155.7 1_545
O11W H11A O13 0.85 2.24 3.090(2) 174.3 .
O11W H11A O12 0.85 2.66 3.161(2) 119.4 .
O11W H11B O13 0.85 2.11 2.959(2) 174.3 2_766
O11W H11B O12 0.85 2.61 3.087(2) 117.2 2_766
O12W H12A O13W 0.85 1.99 2.811(2) 161.0 .
O12W H12B O13 0.85 2.12 2.938(2) 161.2 2_766
O13W H13A O22 0.85 2.05 2.8930(19) 174.4 2_776
O13W H13B O42 0.85 1.98 2.822(2) 174.6 2_666
O14W H14A O23 0.85 1.97 2.819(2) 172.2 .
O14W H14B O13W 0.85 1.95 2.795(2) 172.3 .

loop_
_geom_torsion_atom_site_label_1
_geom_torsion_atom_site_label_2
_geom_torsion_atom_site_label_3
_geom_torsion_atom_site_label_4
_geom_torsion
O1 C11 C12 C13 177.70(17)
C16 C11 C12 C13 0.2(3)
O1 C11 C12 C01 -3.5(3)
C16 C11 C12 C01 179.02(16)
C11 C12 C13 C14 -1.2(3)
C01 C12 C13 C14 179.92(16)
C12 C13 C14 C15 0.8(3)
C12 C13 C14 S1 -179.52(14)
C13 C14 C15 C16 0.6(3)
S1 C14 C15 C16 -179.01(14)
C14 C15 C16 C11 -1.6(3)
C14 C15 C16 C04 174.24(16)
O1 C11 C16 C15 -176.30(17)
C12 C11 C16 C15 1.2(3)
O1 C11 C16 C04 7.9(3)
C12 C11 C16 C04 -174.57(16)
C15 C14 S1 O13 -125.21(16)
C13 C14 S1 O13 55.14(17)
C15 C14 S1 O12 113.59(16)
C13 C14 S1 O12 -66.06(17)
C15 C14 S1 O11 -6.03(18)
C13 C14 S1 O11 174.32(14)
O13 S1 O11 Gd1 -87.19(16)
O12 S1 O11 Gd1 39.86(18)
C14 S1 O11 Gd1 157.18(15)
O06W Gd1 O11 S1 -41.1(2)
O04W Gd1 O11 S1 43.89(15)
O03W Gd1 O11 S1 140.17(17)
O01W Gd1 O11 S1 -107.88(16)
O05W Gd1 O11 S1 -31.26(15)
O02W Gd1 O11 S1 -162.52(14)
O07W Gd1 O11 S1 94.04(16)
C13 C12 C01 C26 77.9(2)
C11 C12 C01 C26 -101.0(2)
O2 C21 C22 C23 178.70(16)
C26 C21 C22 C23 -0.1(3)
O2 C21 C22 C02 -4.0(3)
C26 C21 C22 C02 177.18(16)
C21 C22 C23 C24 0.4(3)
C02 C22 C23 C24 -176.94(17)
C22 C23 C24 C25 0.0(3)
C22 C23 C24 S2 -179.45(14)
C23 C24 C25 C26 -0.5(3)
S2 C24 C25 C26 178.90(14)
C24 C25 C26 C21 0.7(3)
C24 C25 C26 C01 -179.97(16)
O2 C21 C26 C25 -179.26(16)
C22 C21 C26 C25 -0.4(3)
O2 C21 C26 C01 1.4(2)
C22 C21 C26 C01 -179.73(15)
C12 C01 C26 C25 -103.7(2)
C12 C01 C26 C21 75.6(2)
C23 C24 S2 O21 2.72(19)
C25 C24 S2 O21 -176.69(16)
C23 C24 S2 O22 124.94(16)
C25 C24 S2 O22 -54.47(17)
C23 C24 S2 O23 -116.74(16)
C25 C24 S2 O23 63.85(17)
C23 C22 C02 C36 100.7(2)
C21 C22 C02 C36 -76.6(2)
O3 C31 C32 C33 -173.82(17)
C36 C31 C32 C33 4.5(3)
O3 C31 C32 C03 1.3(3)
C36 C31 C32 C03 179.63(16)
C31 C32 C33 C34 -0.6(3)
C03 C32 C33 C34 -175.73(16)
C32 C33 C34 C35 -3.0(3)
C32 C33 C34 S3 172.57(14)
C33 C34 C35 C36 2.6(3)
S3 C34 C35 C36 -172.95(14)
C34 C35 C36 C31 1.3(3)
C34 C35 C36 C02 177.43(16)
O3 C31 C36 C35 173.45(17)
C32 C31 C36 C35 -4.9(3)
O3 C31 C36 C02 -2.6(3)
C32 C31 C36 C02 179.09(16)
C22 C02 C36 C35 -77.1(2)
C22 C02 C36 C31 98.9(2)
C33 C34 S3 O33 39.40(17)
C35 C34 S3 O33 -145.01(15)
C33 C34 S3 O32 -81.90(18)
C35 C34 S3 O32 93.69(17)
C33 C34 S3 O31 159.19(15)
C35 C34 S3 O31 -25.23(18)
C33 C32 C03 C46 79.8(2)
C31 C32 C03 C46 -95.3(2)
O4 C41 C42 C43 -179.19(16)
C46 C41 C42 C43 0.8(3)
O4 C41 C42 C04 -4.0(2)
C46 C41 C42 C04 175.94(16)
C41 C42 C43 C44 -0.1(3)
C04 C42 C43 C44 -175.20(16)
C42 C43 C44 C45 -0.7(3)
C42 C43 C44 S4 177.55(13)
C43 C44 C45 C46 0.8(3)
S4 C44 C45 C46 -177.54(13)
C44 C45 C46 C41 0.0(3)
C44 C45 C46 C03 177.43(16)
O4 C41 C46 C45 179.23(16)
C42 C41 C46 C45 -0.7(3)
O4 C41 C46 C03 1.8(3)
C42 C41 C46 C03 -178.21(16)
C32 C03 C46 C45 -96.52(19)
C32 C03 C46 C41 80.9(2)
C43 C44 S4 O43 -120.43(15)
C45 C44 S4 O43 57.87(16)
C43 C44 S4 O42 118.56(15)
C45 C44 S4 O42 -63.14(16)
C43 C44 S4 O41 -1.27(17)
C45 C44 S4 O41 177.03(14)
C43 C42 C04 C16 94.29(19)
C41 C42 C04 C16 -80.8(2)
C15 C16 C04 C42 -76.3(2)
C11 C16 C04 C42 99.47(19)
C121 P1 C111 C112 89.67(18)
C131 P1 C111 C112 -149.24(16)
C141 P1 C111 C112 -28.59(19)
C121 P1 C111 C116 -88.02(18)
C131 P1 C111 C116 33.07(19)
C141 P1 C111 C116 153.72(16)
C116 C111 C112 C113 -0.3(3)
P1 C111 C112 C113 -178.00(15)
C111 C112 C113 C114 -0.2(3)
C112 C113 C114 C115 0.4(3)
C113 C114 C115 C116 0.1(4)
C114 C115 C116 C111 -0.7(3)
C112 C111 C116 C115 0.8(3)
P1 C111 C116 C115 178.49(18)
C131 P1 C121 C126 71.27(17)
C111 P1 C121 C126 -168.78(15)
C141 P1 C121 C126 -48.63(18)
C131 P1 C121 C122 -106.72(16)
C111 P1 C121 C122 13.24(19)
C141 P1 C121 C122 133.39(16)
C126 C121 C122 C123 0.2(3)
P1 C121 C122 C123 178.17(14)
C121 C122 C123 C124 0.1(3)
C122 C123 C124 C125 -0.6(3)
C123 C124 C125 C126 0.8(3)
C124 C125 C126 C121 -0.5(3)
C122 C121 C126 C125 0.0(3)
P1 C121 C126 C125 -177.99(16)
C121 P1 C131 C136 166.67(15)
C111 P1 C131 C136 45.99(18)
C141 P1 C131 C136 -74.99(17)
C121 P1 C131 C132 -15.94(19)
C111 P1 C131 C132 -136.63(16)
C141 P1 C131 C132 102.40(17)
C136 C131 C132 C133 0.8(3)
P1 C131 C132 C133 -176.53(16)
C131 C132 C133 C134 0.3(3)
C132 C133 C134 C135 -1.1(3)
C133 C134 C135 C136 0.9(3)
C134 C135 C136 C131 0.2(3)
C132 C131 C136 C135 -1.1(3)
P1 C131 C136 C135 176.34(15)
C121 P1 C141 C142 139.49(16)
C131 P1 C141 C142 19.19(19)
C111 P1 C141 C142 -100.71(17)
C121 P1 C141 C146 -42.12(17)
C131 P1 C141 C146 -162.42(15)
C111 P1 C141 C146 77.68(17)
C146 C141 C142 C143 -0.9(3)
P1 C141 C142 C143 177.48(15)
C141 C142 C143 C144 0.3(3)
C142 C143 C144 C145 -0.1(3)
C143 C144 C145 C146 0.5(3)
C144 C145 C146 C141 -1.0(3)
C142 C141 C146 C145 1.2(3)
P1 C141 C146 C145 -177.21(15)
C4 N1 C2 N2 -0.4(2)
C1 N1 C2 N2 176.86(18)
C3 N2 C2 N1 0.7(2)
C5 N2 C2 N1 -179.55(17)
C2 N2 C3 C4 -0.8(2)
C5 N2 C3 C4 179.46(19)
N2 C3 C4 N1 0.6(2)
C2 N1 C4 C3 -0.2(2)
C1 N1 C4 C3 -177.4(2)
C2 N2 C5 C6 -101.2(2)
C3 N2 C5 C6 78.4(3)
N2 C5 C6 C7 -175.19(16)
C5 C6 C7 C8 -172.70(17)
C6 C7 C8 C9 178.22(17)
C7 C8 C9 C010 65.2(2)
C8 C9 C010 C011 75.3(2)
C9 C010 C011 C012 -168.7(2)
